data_1550700
loop_
_publ_author_name
'Shi, Donglei'
'Chen, Shuqiang'
'Dong, Biao'
'Zhang, Yanhui'
'Sheng, Chunquan'
'James, Tony D.'
'Guo, Yuan'

_publ_section_title
;
 Evaluation of HOCl-generating anticancer agents by an ultrasensitive
 dual-mode fluorescent probe
;
_journal_name_full 'Chemical Science'
_journal_paper_doi 10.1039/C9SC00180H
_journal_year 2019
_chemical_formula_moiety 'C19 H14 N2 O4 S'
_chemical_formula_sum 'C19 H14 N2 O4 S'
_chemical_formula_weight 366.38
_chemical_name_systematic
;
 ? 
;
_space_group_crystal_system triclinic
_space_group_IT_number 2
_space_group_name_Hall '-P 1'
_space_group_name_H-M_alt 'P -1'
_symmetry_space_group_name_Hall '-P 1'
_symmetry_space_group_name_H-M 'P -1'
_atom_sites_solution_hydrogens geom
_audit_creation_date 2017-11-21
_audit_creation_method
;
Olex2 1.2-beta
(compiled 2016.09.09 svn.r3337 for OlexSys, GUI svn.r5227)
;
_audit_update_record
;
2018-08-24 deposited with the CCDC.    2019-03-04 downloaded from the CCDC.
;
_cell_angle_alpha 85.886(6)
_cell_angle_beta 89.534(6)
_cell_angle_gamma 76.326(5)
_cell_formula_units_Z 4
_cell_length_a 7.806(2)
_cell_length_b 12.459(4)
_cell_length_c 17.312(5)
_cell_measurement_reflns_used 916
_cell_measurement_temperature 296(2)
_cell_measurement_theta_max 20.22
_cell_measurement_theta_min 2.36
_cell_volume 1631.7(8)
_computing_cell_refinement 'SAINT v7.68A (Bruker, 2009)'
_computing_data_collection 'Bruker APEX2'
_computing_data_reduction 'SAINT v7.68A (Bruker, 2009)'
_computing_molecular_graphics 'Olex2 (Dolomanov et al., 2009)'
_computing_publication_material 'Olex2 (Dolomanov et al., 2009)'
_computing_structure_refinement 'ShelXL (Sheldrick, 2015)'
_computing_structure_solution 'SHELXS-97 (Sheldrick, 2008)'
_diffrn_ambient_temperature 296.15
_diffrn_measured_fraction_theta_full 0.990
_diffrn_measured_fraction_theta_max 0.966
_diffrn_measurement_device_type 'Bruker APEX-II CCD'
_diffrn_measurement_method '\f and \w scans'
_diffrn_radiation_monochromator graphite
_diffrn_radiation_type MoK\a
_diffrn_radiation_wavelength 0.71073
_diffrn_reflns_av_R_equivalents 0.0338
_diffrn_reflns_av_unetI/netI 0.0961
_diffrn_reflns_Laue_measured_fraction_full 0.990
_diffrn_reflns_Laue_measured_fraction_max 0.966
_diffrn_reflns_limit_h_max 8
_diffrn_reflns_limit_h_min -9
_diffrn_reflns_limit_k_max 14
_diffrn_reflns_limit_k_min -15
_diffrn_reflns_limit_l_max 21
_diffrn_reflns_limit_l_min -17
_diffrn_reflns_number 9138
_diffrn_reflns_point_group_measured_fraction_full 0.990
_diffrn_reflns_point_group_measured_fraction_max 0.966
_diffrn_reflns_theta_full 25.242
_diffrn_reflns_theta_max 26.481
_diffrn_reflns_theta_min 1.686
_diffrn_standards_number 0
_exptl_absorpt_coefficient_mu 0.228
_exptl_absorpt_correction_T_max 0.7454
_exptl_absorpt_correction_T_min 0.6629
_exptl_absorpt_correction_type multi-scan
_exptl_absorpt_process_details
;
SADABS-2008/1 (Bruker,2008) was used for absorption correction.
wR2(int) was 0.0520 before and 0.0428 after correction.
The Ratio of minimum to maximum transmission is 0.8893.
The \l/2 correction factor is 0.0015.
;
_exptl_crystal_colour colourless
_exptl_crystal_colour_primary colourless
_exptl_crystal_density_diffrn 1.491
_exptl_crystal_density_method 'not measured'
_exptl_crystal_description plate
_exptl_crystal_F_000 760
_exptl_crystal_size_max 0.309
_exptl_crystal_size_mid 0.245
_exptl_crystal_size_min 0.133
_refine_diff_density_max 0.220
_refine_diff_density_min -0.292
_refine_diff_density_rms 0.052
_refine_ls_extinction_method none
_refine_ls_goodness_of_fit_ref 0.961
_refine_ls_hydrogen_treatment constr
_refine_ls_matrix_type full
_refine_ls_number_parameters 473
_refine_ls_number_reflns 6526
_refine_ls_number_restraints 0
_refine_ls_restrained_S_all 0.961
_refine_ls_R_factor_all 0.1295
_refine_ls_R_factor_gt 0.0642
_refine_ls_shift/su_max 0.000
_refine_ls_shift/su_mean 0.000
_refine_ls_structure_factor_coef Fsqd
_refine_ls_weighting_details 'w=1/[\s^2^(Fo^2^)+(0.0558P)^2^] where P=(Fo^2^+2Fc^2^)/3'
_refine_ls_weighting_scheme calc
_refine_ls_wR_factor_gt 0.1271
_refine_ls_wR_factor_ref 0.1592
_reflns_Friedel_coverage 0.000
_reflns_number_gt 3405
_reflns_number_total 6526
_reflns_threshold_expression 'I > 2\s(I)'
_cod_data_source_file c9sc00180h2.cif
_cod_data_source_block xb0887_0m
_cod_database_code 1550700
_shelx_space_group_comment
;
The symmetry employed for this shelxl refinement is uniquely defined
by the following loop, which should always be used as a source of
symmetry information in preference to the above space-group names.
They are only intended as comments.
;
_shelx_estimated_absorpt_t_max 0.970
_shelx_estimated_absorpt_t_min 0.933
_olex2_refinement_description
;
1. Fixed Uiso
 At 1.2 times of:
  All C(H) groups
 At 1.5 times of:
  All C(H,H,H) groups
2.a Aromatic/amide H refined with riding coordinates:
 C2(H2), C3(H3), C4(H4), C5(H5), C11(H11), C13(H13), C14(H14), C16(H16),
 C21(H21), C22(H22), C23(H23), C24(H24), C30(H30), C32(H32), C33(H33), C35(H35)
2.b Idealised Me refined as rotating group:
 C18(H18A,H18B,H18C), C19(H19A,H19B,H19C), C37(H37A,H37B,H37C), C38(H38A,H38B,
 H38C)
;
_shelx_shelxl_version_number 2016/6
_olex2_submission_special_instructions 'No special instructions were received'

loop_
_space_group_symop_operation_xyz
'x, y, z'
'-x, -y, -z'

loop_
_atom_site_label
_atom_site_type_symbol
_atom_site_fract_x
_atom_site_fract_y
_atom_site_fract_z
_atom_site_U_iso_or_equiv
_atom_site_adp_type
_atom_site_occupancy
_atom_site_site_symmetry_order
_atom_site_calc_flag
_atom_site_refinement_flags_posn
S1 S 0.65200(14) 0.33989(8) 1.11876(6) 0.0555(3) Uani 1 1 d .
S2 S 0.41582(13) 0.82073(8) 0.45129(6) 0.0556(3) Uani 1 1 d .
N1 N 0.6427(4) 0.5465(2) 1.08180(16) 0.0470(8) Uani 1 1 d .
N2 N 1.1843(4) 0.3891(2) 0.53536(18) 0.0542(8) Uani 1 1 d .
N3 N 0.2823(4) 1.0313(2) 0.45469(16) 0.0434(7) Uani 1 1 d .
N4 N -0.2857(4) 0.9066(2) 0.99815(17) 0.0491(8) Uani 1 1 d .
O1 O 0.8361(4) 0.2346(2) 0.99750(17) 0.0840(10) Uani 1 1 d .
O2 O 0.9333(3) 0.30411(19) 0.89033(14) 0.0523(7) Uani 1 1 d .
O3 O 1.1561(3) 0.4406(2) 0.65575(15) 0.0594(7) Uani 1 1 d .
O4 O 0.9839(4) 0.3327(2) 0.61347(15) 0.0675(8) Uani 1 1 d .
O5 O 0.2979(4) 0.7324(2) 0.58453(16) 0.0759(9) Uani 1 1 d .
O6 O 0.1439(3) 0.81472(19) 0.67903(14) 0.0521(7) Uani 1 1 d .
O7 O -0.1716(3) 0.97872(19) 0.89536(13) 0.0527(7) Uani 1 1 d .
O8 O -0.2625(4) 0.8199(2) 0.88689(15) 0.0624(8) Uani 1 1 d .
C1 C 0.5630(4) 0.5413(3) 1.1532(2) 0.0434(9) Uani 1 1 d .
C2 C 0.4914(5) 0.6321(3) 1.1954(2) 0.0534(10) Uani 1 1 d .
H2 H 0.494342 0.703218 1.176005 0.064 Uiso 1 1 calc R
C3 C 0.4164(5) 0.6156(4) 1.2657(2) 0.0610(11) Uani 1 1 d .
H3 H 0.367486 0.676032 1.293932 0.073 Uiso 1 1 calc R
C4 C 0.4125(5) 0.5106(4) 1.2952(2) 0.0664(12) Uani 1 1 d .
H4 H 0.360675 0.501168 1.342950 0.080 Uiso 1 1 calc R
C5 C 0.4843(5) 0.4191(4) 1.2550(2) 0.0619(11) Uani 1 1 d .
H5 H 0.483654 0.348170 1.275526 0.074 Uiso 1 1 calc R
C6 C 0.5573(5) 0.4356(3) 1.1833(2) 0.0471(9) Uani 1 1 d .
C7 C 0.6962(4) 0.4475(3) 1.0576(2) 0.0414(8) Uani 1 1 d .
C8 C 0.7867(4) 0.4296(3) 0.9835(2) 0.0415(9) Uani 1 1 d .
C9 C 0.8497(5) 0.3174(3) 0.9605(2) 0.0522(10) Uani 1 1 d .
C10 C 0.9593(4) 0.3929(3) 0.8432(2) 0.0436(9) Uani 1 1 d .
C11 C 1.0425(4) 0.3681(3) 0.7736(2) 0.0470(9) Uani 1 1 d .
H11 H 1.079560 0.295447 0.760057 0.056 Uiso 1 1 calc R
C12 C 1.0679(5) 0.4547(3) 0.7258(2) 0.0485(9) Uani 1 1 d .
C13 C 1.0168(5) 0.5636(3) 0.7454(2) 0.0521(10) Uani 1 1 d .
H13 H 1.039230 0.620698 0.712269 0.063 Uiso 1 1 calc R
C14 C 0.9329(5) 0.5859(3) 0.8142(2) 0.0527(10) Uani 1 1 d .
H14 H 0.896126 0.658798 0.827410 0.063 Uiso 1 1 calc R
C15 C 0.9019(4) 0.4997(3) 0.8649(2) 0.0419(9) Uani 1 1 d .
C16 C 0.8137(4) 0.5155(3) 0.9367(2) 0.0418(9) Uani 1 1 d .
H16 H 0.773322 0.587108 0.951987 0.050 Uiso 1 1 calc R
C17 C 1.0977(5) 0.3814(3) 0.6012(2) 0.0507(10) Uani 1 1 d .
C18 C 1.3121(5) 0.4568(3) 0.5214(2) 0.0674(12) Uani 1 1 d .
H18A H 1.349299 0.476860 0.569918 0.101 Uiso 1 1 calc GR
H18B H 1.258645 0.522594 0.489875 0.101 Uiso 1 1 calc GR
H18C H 1.412361 0.415435 0.495139 0.101 Uiso 1 1 calc GR
C19 C 1.1393(6) 0.3323(3) 0.4705(2) 0.0715(12) Uani 1 1 d .
H19A H 1.230398 0.266734 0.464091 0.107 Uiso 1 1 calc GR
H19B H 1.128410 0.380506 0.424076 0.107 Uiso 1 1 calc GR
H19C H 1.029462 0.312114 0.480540 0.107 Uiso 1 1 calc GR
C20 C 0.4645(5) 0.9075(3) 0.3763(2) 0.0488(9) Uani 1 1 d .
C21 C 0.5691(5) 0.8778(4) 0.3115(2) 0.0587(11) Uani 1 1 d .
H21 H 0.625587 0.804608 0.304791 0.070 Uiso 1 1 calc R
C22 C 0.5839(5) 0.9628(4) 0.2585(2) 0.0676(12) Uani 1 1 d .
H22 H 0.652158 0.946492 0.214655 0.081 Uiso 1 1 calc R
C23 C 0.5002(5) 1.0714(4) 0.2686(2) 0.0651(12) Uani 1 1 d .
H23 H 0.512872 1.126787 0.231486 0.078 Uiso 1 1 calc R
C24 C 0.3985(5) 1.0990(3) 0.3326(2) 0.0557(10) Uani 1 1 d .
H24 H 0.342781 1.172537 0.338889 0.067 Uiso 1 1 calc R
C25 C 0.3799(4) 1.0168(3) 0.3873(2) 0.0447(9) Uani 1 1 d .
C26 C 0.2899(4) 0.9372(3) 0.49267(19) 0.0409(8) Uani 1 1 d .
C27 C 0.2011(4) 0.9283(3) 0.56707(19) 0.0403(8) Uani 1 1 d .
C28 C 0.2213(5) 0.8194(3) 0.6076(2) 0.0507(10) Uani 1 1 d .
C29 C 0.0516(4) 0.9075(3) 0.7128(2) 0.0424(9) Uani 1 1 d .
C30 C -0.0128(5) 0.8913(3) 0.7861(2) 0.0465(9) Uani 1 1 d .
H30 H 0.007590 0.820922 0.811417 0.056 Uiso 1 1 calc R
C31 C -0.1076(5) 0.9821(3) 0.8205(2) 0.0429(9) Uani 1 1 d .
C32 C -0.1357(4) 1.0875(3) 0.7835(2) 0.0442(9) Uani 1 1 d .
H32 H -0.199666 1.148320 0.807945 0.053 Uiso 1 1 calc R
C33 C -0.0689(4) 1.1019(3) 0.7108(2) 0.0459(9) Uani 1 1 d .
H33 H -0.087711 1.172601 0.686155 0.055 Uiso 1 1 calc R
C34 C 0.0268(4) 1.0112(3) 0.67387(19) 0.0366(8) Uani 1 1 d .
C35 C 0.1059(4) 1.0186(3) 0.59973(19) 0.0397(8) Uani 1 1 d .
H35 H 0.091548 1.087671 0.573052 0.048 Uiso 1 1 calc R
C36 C -0.2414(5) 0.8921(3) 0.9247(2) 0.0462(9) Uani 1 1 d .
C37 C -0.2369(5) 0.9866(3) 1.0446(2) 0.0640(12) Uani 1 1 d .
H37A H -0.143233 0.949647 1.079614 0.096 Uiso 1 1 calc GR
H37B H -0.337042 1.022084 1.073692 0.096 Uiso 1 1 calc GR
H37C H -0.198124 1.041110 1.011490 0.096 Uiso 1 1 calc GR
C38 C -0.3671(5) 0.8249(3) 1.0389(2) 0.0645(12) Uani 1 1 d .
H38A H -0.426356 0.791589 1.002249 0.097 Uiso 1 1 calc GR
H38B H -0.450811 0.860619 1.075466 0.097 Uiso 1 1 calc GR
H38C H -0.277740 0.768669 1.065820 0.097 Uiso 1 1 calc GR

loop_
_atom_site_aniso_label
_atom_site_aniso_U_11
_atom_site_aniso_U_22
_atom_site_aniso_U_33
_atom_site_aniso_U_23
_atom_site_aniso_U_13
_atom_site_aniso_U_12
S1 0.0691(7) 0.0473(6) 0.0502(6) 0.0054(5) 0.0085(5) -0.0171(5)
S2 0.0595(7) 0.0558(6) 0.0501(6) -0.0089(5) 0.0157(5) -0.0096(5)
N1 0.0488(19) 0.0482(18) 0.0425(18) 0.0000(15) 0.0084(15) -0.0098(15)
N2 0.067(2) 0.0534(19) 0.0436(19) -0.0030(16) 0.0126(17) -0.0168(17)
N3 0.0443(18) 0.0501(18) 0.0345(17) -0.0008(15) 0.0062(14) -0.0095(15)
N4 0.066(2) 0.0498(18) 0.0365(17) -0.0026(15) 0.0126(15) -0.0237(16)
O1 0.126(3) 0.0414(16) 0.081(2) 0.0037(16) 0.0463(19) -0.0170(17)
O2 0.0652(17) 0.0391(14) 0.0512(16) -0.0039(12) 0.0179(13) -0.0097(13)
O3 0.0622(17) 0.0743(18) 0.0516(17) -0.0180(15) 0.0222(14) -0.0326(15)
O4 0.081(2) 0.079(2) 0.0541(18) -0.0044(15) 0.0140(15) -0.0422(17)
O5 0.109(2) 0.0455(16) 0.0665(19) -0.0070(15) 0.0365(17) -0.0055(17)
O6 0.0677(17) 0.0387(14) 0.0486(16) -0.0010(12) 0.0233(13) -0.0114(13)
O7 0.0778(18) 0.0514(15) 0.0348(14) -0.0030(12) 0.0180(13) -0.0278(14)
O8 0.085(2) 0.0587(17) 0.0547(17) -0.0172(15) 0.0237(15) -0.0368(16)
C1 0.041(2) 0.051(2) 0.040(2) 0.0004(18) 0.0016(17) -0.0154(18)
C2 0.060(3) 0.053(2) 0.047(2) -0.004(2) 0.011(2) -0.013(2)
C3 0.064(3) 0.069(3) 0.047(2) -0.006(2) 0.014(2) -0.008(2)
C4 0.066(3) 0.093(3) 0.041(2) 0.000(2) 0.011(2) -0.021(3)
C5 0.071(3) 0.071(3) 0.045(2) 0.014(2) 0.007(2) -0.025(2)
C6 0.048(2) 0.053(2) 0.039(2) 0.0018(19) 0.0032(18) -0.0131(19)
C7 0.043(2) 0.043(2) 0.039(2) -0.0010(17) -0.0011(17) -0.0121(17)
C8 0.045(2) 0.039(2) 0.042(2) -0.0022(17) 0.0009(17) -0.0115(17)
C9 0.060(3) 0.044(2) 0.054(3) -0.004(2) 0.015(2) -0.016(2)
C10 0.043(2) 0.046(2) 0.044(2) -0.0042(18) 0.0070(17) -0.0158(18)
C11 0.046(2) 0.045(2) 0.050(2) -0.0076(19) 0.0104(18) -0.0101(18)
C12 0.043(2) 0.063(3) 0.044(2) -0.013(2) 0.0141(18) -0.0189(19)
C13 0.065(3) 0.052(2) 0.045(2) -0.0049(19) 0.015(2) -0.024(2)
C14 0.069(3) 0.042(2) 0.051(2) -0.0060(19) 0.011(2) -0.019(2)
C15 0.042(2) 0.046(2) 0.041(2) -0.0072(18) 0.0046(17) -0.0154(17)
C16 0.045(2) 0.0347(19) 0.047(2) -0.0126(17) 0.0039(17) -0.0095(16)
C17 0.057(3) 0.046(2) 0.046(2) 0.002(2) 0.009(2) -0.008(2)
C18 0.070(3) 0.070(3) 0.061(3) 0.000(2) 0.025(2) -0.018(2)
C19 0.094(3) 0.067(3) 0.051(3) -0.010(2) 0.008(2) -0.011(3)
C20 0.045(2) 0.064(3) 0.042(2) -0.007(2) 0.0046(18) -0.019(2)
C21 0.049(2) 0.083(3) 0.045(2) -0.018(2) 0.0139(19) -0.014(2)
C22 0.050(3) 0.112(4) 0.045(3) -0.017(3) 0.014(2) -0.023(3)
C23 0.062(3) 0.101(4) 0.039(2) 0.002(2) 0.008(2) -0.034(3)
C24 0.057(2) 0.066(3) 0.045(2) 0.005(2) 0.007(2) -0.019(2)
C25 0.036(2) 0.063(3) 0.037(2) -0.0062(19) 0.0074(16) -0.0171(19)
C26 0.039(2) 0.049(2) 0.037(2) -0.0049(18) 0.0028(16) -0.0135(17)
C27 0.042(2) 0.043(2) 0.036(2) -0.0026(17) 0.0048(16) -0.0106(17)
C28 0.059(3) 0.049(2) 0.043(2) -0.005(2) 0.0148(19) -0.010(2)
C29 0.038(2) 0.045(2) 0.046(2) -0.0063(18) 0.0091(17) -0.0140(17)
C30 0.053(2) 0.042(2) 0.045(2) 0.0034(18) 0.0069(18) -0.0152(18)
C31 0.050(2) 0.046(2) 0.036(2) -0.0033(18) 0.0070(17) -0.0199(18)
C32 0.052(2) 0.039(2) 0.042(2) -0.0051(17) 0.0129(18) -0.0110(17)
C33 0.048(2) 0.042(2) 0.045(2) 0.0010(18) 0.0063(18) -0.0076(18)
C34 0.0336(19) 0.041(2) 0.0372(19) 0.0036(16) 0.0013(15) -0.0143(16)
C35 0.039(2) 0.043(2) 0.037(2) 0.0057(17) -0.0026(16) -0.0133(17)
C36 0.047(2) 0.046(2) 0.047(2) 0.0009(19) 0.0115(18) -0.0143(18)
C37 0.087(3) 0.072(3) 0.042(2) -0.011(2) 0.015(2) -0.035(3)
C38 0.079(3) 0.058(3) 0.060(3) 0.009(2) 0.020(2) -0.027(2)

loop_
_atom_type_symbol
_atom_type_description
_atom_type_scat_dispersion_real
_atom_type_scat_dispersion_imag
_atom_type_scat_source
C C 0.0033 0.0016 'International Tables Vol C Tables 4.2.6.8 and 6.1.1.4'
H H 0.0000 0.0000 'International Tables Vol C Tables 4.2.6.8 and 6.1.1.4'
N N 0.0061 0.0033 'International Tables Vol C Tables 4.2.6.8 and 6.1.1.4'
O O 0.0106 0.0060 'International Tables Vol C Tables 4.2.6.8 and 6.1.1.4'
S S 0.1246 0.1234 'International Tables Vol C Tables 4.2.6.8 and 6.1.1.4'

loop_
_geom_angle_atom_site_label_1
_geom_angle_atom_site_label_2
_geom_angle_atom_site_label_3
_geom_angle
C6 S1 C7 89.07(17)
C20 S2 C26 88.52(17)
C7 N1 C1 110.2(3)
C17 N2 C18 124.8(3)
C17 N2 C19 117.7(3)
C19 N2 C18 117.3(3)
C26 N3 C25 110.6(3)
C36 N4 C37 125.3(3)
C36 N4 C38 117.5(3)
C37 N4 C38 116.5(3)
C9 O2 C10 122.1(3)
C17 O3 C12 119.1(3)
C29 O6 C28 122.8(3)
C36 O7 C31 121.4(3)
N1 C1 C2 125.0(3)
N1 C1 C6 115.5(3)
C6 C1 C2 119.5(3)
C1 C2 H2 120.4
C3 C2 C1 119.3(4)
C3 C2 H2 120.4
C2 C3 H3 119.6
C2 C3 C4 120.8(4)
C4 C3 H3 119.6
C3 C4 H4 119.5
C3 C4 C5 121.1(4)
C5 C4 H4 119.5
C4 C5 H5 120.8
C4 C5 C6 118.3(4)
C6 C5 H5 120.8
C1 C6 S1 109.5(3)
C5 C6 S1 129.4(3)
C5 C6 C1 121.1(4)
N1 C7 S1 115.7(3)
N1 C7 C8 121.3(3)
C8 C7 S1 123.0(3)
C9 C8 C7 119.2(3)
C16 C8 C7 121.2(3)
C16 C8 C9 119.5(3)
O1 C9 O2 116.8(3)
O1 C9 C8 125.7(4)
O2 C9 C8 117.5(3)
O2 C10 C11 116.2(3)
C15 C10 O2 120.9(3)
C15 C10 C11 122.9(3)
C10 C11 H11 121.4
C12 C11 C10 117.2(3)
C12 C11 H11 121.4
C11 C12 O3 122.8(3)
C11 C12 C13 122.4(3)
C13 C12 O3 114.7(3)
C12 C13 H13 120.4
C14 C13 C12 119.1(3)
C14 C13 H13 120.4
C13 C14 H14 119.7
C13 C14 C15 120.5(3)
C15 C14 H14 119.7
C10 C15 C14 117.8(3)
C10 C15 C16 118.0(3)
C14 C15 C16 124.2(3)
C8 C16 C15 122.0(3)
C8 C16 H16 119.0
C15 C16 H16 119.0
N2 C17 O3 109.8(3)
O4 C17 N2 127.0(4)
O4 C17 O3 123.2(3)
N2 C18 H18A 109.5
N2 C18 H18B 109.5
N2 C18 H18C 109.5
H18A C18 H18B 109.5
H18A C18 H18C 109.5
H18B C18 H18C 109.5
N2 C19 H19A 109.5
N2 C19 H19B 109.5
N2 C19 H19C 109.5
H19A C19 H19B 109.5
H19A C19 H19C 109.5
H19B C19 H19C 109.5
C21 C20 S2 127.6(3)
C25 C20 S2 110.0(3)
C25 C20 C21 122.4(4)
C20 C21 H21 121.8
C22 C21 C20 116.5(4)
C22 C21 H21 121.8
C21 C22 H22 119.1
C21 C22 C23 121.8(4)
C23 C22 H22 119.1
C22 C23 H23 119.5
C24 C23 C22 121.0(4)
C24 C23 H23 119.5
C23 C24 H24 120.3
C23 C24 C25 119.3(4)
C25 C24 H24 120.3
N3 C25 C20 114.8(3)
C24 C25 N3 126.1(4)
C24 C25 C20 119.1(3)
N3 C26 S2 116.1(3)
N3 C26 C27 122.2(3)
C27 C26 S2 121.7(3)
C28 C27 C26 118.8(3)
C35 C27 C26 121.7(3)
C35 C27 C28 119.5(3)
O5 C28 O6 116.2(3)
O5 C28 C27 126.5(4)
O6 C28 C27 117.2(3)
O6 C29 C30 116.7(3)
O6 C29 C34 120.5(3)
C30 C29 C34 122.8(3)
C29 C30 H30 121.1
C31 C30 C29 117.9(3)
C31 C30 H30 121.1
O7 C31 C32 114.7(3)
C30 C31 O7 123.9(3)
C30 C31 C32 121.3(3)
C31 C32 H32 120.0
C33 C32 C31 119.9(3)
C33 C32 H32 120.0
C32 C33 H33 119.8
C32 C33 C34 120.3(3)
C34 C33 H33 119.8
C29 C34 C33 117.9(3)
C29 C34 C35 117.9(3)
C33 C34 C35 124.2(3)
C27 C35 C34 122.0(3)
C27 C35 H35 119.0
C34 C35 H35 119.0
N4 C36 O7 109.2(3)
O8 C36 N4 127.4(3)
O8 C36 O7 123.4(3)
N4 C37 H37A 109.5
N4 C37 H37B 109.5
N4 C37 H37C 109.5
H37A C37 H37B 109.5
H37A C37 H37C 109.5
H37B C37 H37C 109.5
N4 C38 H38A 109.5
N4 C38 H38B 109.5
N4 C38 H38C 109.5
H38A C38 H38B 109.5
H38A C38 H38C 109.5
H38B C38 H38C 109.5

loop_
_geom_bond_atom_site_label_1
_geom_bond_atom_site_label_2
_geom_bond_distance
S1 C6 1.726(4)
S1 C7 1.745(3)
S2 C20 1.728(4)
S2 C26 1.746(4)
N1 C1 1.384(4)
N1 C7 1.305(4)
N2 C17 1.329(5)
N2 C18 1.459(4)
N2 C19 1.458(4)
N3 C25 1.388(4)
N3 C26 1.291(4)
N4 C36 1.329(4)
N4 C37 1.444(4)
N4 C38 1.461(4)
O1 C9 1.200(4)
O2 C9 1.376(4)
O2 C10 1.380(4)
O3 C12 1.391(4)
O3 C17 1.382(4)
O4 C17 1.198(4)
O5 C28 1.201(4)
O6 C28 1.376(4)
O6 C29 1.376(4)
O7 C31 1.386(4)
O7 C36 1.383(4)
O8 C36 1.192(4)
C1 C2 1.392(5)
C1 C6 1.391(5)
C2 H2 0.9300
C2 C3 1.370(5)
C3 H3 0.9300
C3 C4 1.376(5)
C4 H4 0.9300
C4 C5 1.380(5)
C5 H5 0.9300
C5 C6 1.383(5)
C7 C8 1.464(5)
C8 C9 1.452(5)
C8 C16 1.351(4)
C10 C11 1.384(5)
C10 C15 1.378(5)
C11 H11 0.9300
C11 C12 1.364(5)
C12 C13 1.386(5)
C13 H13 0.9300
C13 C14 1.369(5)
C14 H14 0.9300
C14 C15 1.403(4)
C15 C16 1.419(5)
C16 H16 0.9300
C18 H18A 0.9600
C18 H18B 0.9600
C18 H18C 0.9600
C19 H19A 0.9600
C19 H19B 0.9600
C19 H19C 0.9600
C20 C21 1.400(5)
C20 C25 1.391(5)
C21 H21 0.9300
C21 C22 1.376(5)
C22 H22 0.9300
C22 C23 1.380(6)
C23 H23 0.9300
C23 C24 1.374(5)
C24 H24 0.9300
C24 C25 1.378(5)
C26 C27 1.467(5)
C27 C28 1.456(5)
C27 C35 1.351(4)
C29 C30 1.381(5)
C29 C34 1.385(4)
C30 H30 0.9300
C30 C31 1.370(5)
C31 C32 1.388(4)
C32 H32 0.9300
C32 C33 1.375(5)
C33 H33 0.9300
C33 C34 1.394(4)
C34 C35 1.426(4)
C35 H35 0.9300
C37 H37A 0.9600
C37 H37B 0.9600
C37 H37C 0.9600
C38 H38A 0.9600
C38 H38B 0.9600
C38 H38C 0.9600

loop_
_geom_torsion_atom_site_label_1
_geom_torsion_atom_site_label_2
_geom_torsion_atom_site_label_3
_geom_torsion_atom_site_label_4
_geom_torsion
S1 C7 C8 C9 -2.6(5)
S1 C7 C8 C16 178.0(3)
S2 C20 C21 C22 178.3(3)
S2 C20 C25 N3 1.4(4)
S2 C20 C25 C24 -178.5(3)
S2 C26 C27 C28 0.9(4)
S2 C26 C27 C35 178.9(3)
N1 C1 C2 C3 -179.9(3)
N1 C1 C6 S1 -1.0(4)
N1 C1 C6 C5 178.7(3)
N1 C7 C8 C9 177.6(3)
N1 C7 C8 C16 -1.8(5)
N3 C26 C27 C28 -177.8(3)
N3 C26 C27 C35 0.2(5)
O2 C10 C11 C12 179.3(3)
O2 C10 C15 C14 180.0(3)
O2 C10 C15 C16 -0.7(5)
O3 C12 C13 C14 -178.4(3)
O6 C29 C30 C31 -179.0(3)
O6 C29 C34 C33 179.5(3)
O6 C29 C34 C35 -2.5(5)
O7 C31 C32 C33 176.2(3)
C1 N1 C7 S1 0.8(4)
C1 N1 C7 C8 -179.4(3)
C1 C2 C3 C4 0.5(6)
C2 C1 C6 S1 179.1(3)
C2 C1 C6 C5 -1.1(5)
C2 C3 C4 C5 0.2(6)
C3 C4 C5 C6 -1.3(6)
C4 C5 C6 S1 -178.5(3)
C4 C5 C6 C1 1.8(6)
C6 S1 C7 N1 -1.2(3)
C6 S1 C7 C8 179.0(3)
C6 C1 C2 C3 0.0(5)
C7 S1 C6 C1 1.2(3)
C7 S1 C6 C5 -178.5(4)
C7 N1 C1 C2 180.0(3)
C7 N1 C1 C6 0.2(4)
C7 C8 C9 O1 -0.6(6)
C7 C8 C9 O2 179.7(3)
C7 C8 C16 C15 179.7(3)
C9 O2 C10 C11 -179.0(3)
C9 O2 C10 C15 0.0(5)
C9 C8 C16 C15 0.3(5)
C10 O2 C9 O1 -178.9(3)
C10 O2 C9 C8 0.8(5)
C10 C11 C12 O3 177.3(3)
C10 C11 C12 C13 1.3(5)
C10 C15 C16 C8 0.5(5)
C11 C10 C15 C14 -1.1(5)
C11 C10 C15 C16 178.2(3)
C11 C12 C13 C14 -2.1(6)
C12 O3 C17 N2 172.2(3)
C12 O3 C17 O4 -6.9(5)
C12 C13 C14 C15 1.2(6)
C13 C14 C15 C10 0.3(5)
C13 C14 C15 C16 -179.0(3)
C14 C15 C16 C8 179.8(3)
C15 C10 C11 C12 0.4(5)
C16 C8 C9 O1 178.8(4)
C16 C8 C9 O2 -0.9(5)
C17 O3 C12 C11 55.7(5)
C17 O3 C12 C13 -128.0(3)
C18 N2 C17 O3 -4.3(5)
C18 N2 C17 O4 174.8(4)
C19 N2 C17 O3 -179.5(3)
C19 N2 C17 O4 -0.5(6)
C20 S2 C26 N3 0.6(3)
C20 S2 C26 C27 -178.1(3)
C20 C21 C22 C23 0.1(6)
C21 C20 C25 N3 -179.8(3)
C21 C20 C25 C24 0.4(5)
C21 C22 C23 C24 0.1(6)
C22 C23 C24 C25 -0.1(6)
C23 C24 C25 N3 180.0(3)
C23 C24 C25 C20 -0.1(5)
C25 N3 C26 S2 0.1(4)
C25 N3 C26 C27 178.8(3)
C25 C20 C21 C22 -0.3(5)
C26 S2 C20 C21 -179.8(3)
C26 S2 C20 C25 -1.1(3)
C26 N3 C25 C20 -1.0(4)
C26 N3 C25 C24 178.9(3)
C26 C27 C28 O5 -4.0(6)
C26 C27 C28 O6 176.7(3)
C26 C27 C35 C34 -176.7(3)
C28 O6 C29 C30 -177.3(3)
C28 O6 C29 C34 2.5(5)
C28 C27 C35 C34 1.3(5)
C29 O6 C28 O5 -179.9(3)
C29 O6 C28 C27 -0.6(5)
C29 C30 C31 O7 -176.4(3)
C29 C30 C31 C32 -1.1(5)
C29 C34 C35 C27 0.6(5)
C30 C29 C34 C33 -0.7(5)
C30 C29 C34 C35 177.3(3)
C30 C31 C32 C33 0.5(5)
C31 O7 C36 N4 177.4(3)
C31 O7 C36 O8 -5.3(5)
C31 C32 C33 C34 0.1(5)
C32 C33 C34 C29 0.0(5)
C32 C33 C34 C35 -177.8(3)
C33 C34 C35 C27 178.4(3)
C34 C29 C30 C31 1.2(5)
C35 C27 C28 O5 177.9(4)
C35 C27 C28 O6 -1.4(5)
C36 O7 C31 C30 -39.6(5)
C36 O7 C31 C32 144.8(3)
C37 N4 C36 O7 -11.5(5)
C37 N4 C36 O8 171.3(4)
C38 N4 C36 O7 178.3(3)
C38 N4 C36 O8 1.1(6)
